data_7032923
loop_
_publ_author_name
'Lagaditis, Paraskevi O.'
'Sues, Peter E.'
'Lough, Alan J.'
'Morris, Robert H.'

_publ_section_title
;
 Exploring the decomposition pathways of iron asymmetric transfer
 hydrogenation catalysts.
;
_journal_issue 27
_journal_name_full 'Dalton transactions (Cambridge, England : 2003)'
_journal_page_first 12119
_journal_page_last 12127
_journal_paper_doi 10.1039/c4dt02799j
_journal_volume 44
_journal_year 2015
_chemical_formula_moiety 'C15 H32 Cl Fe N2 O P2, 0.5Br, 0.5Cl'
_chemical_formula_sum 'C15 H32 Br0.5 Cl1.5 Fe N2 O P2'
_chemical_formula_weight 467.35
_chemical_name_systematic
; 
 ? 
;
_space_group_IT_number 14
_symmetry_cell_setting monoclinic
_symmetry_space_group_name_Hall '-P 2ybc'
_symmetry_space_group_name_H-M 'P 1 21/c 1'
_atom_sites_solution_hydrogens geom
_atom_sites_solution_primary direct
_atom_sites_solution_secondary difmap
_audit_creation_method SHELXL-97
_cell_angle_alpha 90.00
_cell_angle_beta 106.3820(17)
_cell_angle_gamma 90.00
_cell_formula_units_Z 4
_cell_length_a 13.1588(5)
_cell_length_b 7.6800(2)
_cell_length_c 21.6873(7)
_cell_measurement_reflns_used 11795
_cell_measurement_temperature 150(1)
_cell_measurement_theta_max 27.5
_cell_measurement_theta_min 2.8
_cell_volume 2102.73(12)
_computing_cell_refinement 'Denzo-SMN (Otwinowski & Minor, 1997)'
_computing_data_collection 'Collect (Nonius B.V., 1997-2002)'
_computing_data_reduction Denzo-SMN
_computing_molecular_graphics 'PLATON (Spek, 2009)'
_computing_publication_material 'SHELXTL V6.1'
_computing_structure_refinement 'SHELXTL V6.1 (Sheldrick, 2008)'
_computing_structure_solution 'SIR-92 (Altomare et al., 1994)'
_diffrn_ambient_temperature 150(1)
_diffrn_detector_area_resol_mean 9
_diffrn_measured_fraction_theta_full 0.995
_diffrn_measured_fraction_theta_max 0.995
_diffrn_measurement_device_type 'Nonius KappaCCD'
_diffrn_measurement_method '\f scans and \w scans with \k offsets'
_diffrn_radiation_monochromator graphite
_diffrn_radiation_source 'fine-focus sealed tube'
_diffrn_radiation_type MoK\a
_diffrn_radiation_wavelength 0.71073
_diffrn_reflns_av_R_equivalents 0.0366
_diffrn_reflns_av_sigmaI/netI 0.0498
_diffrn_reflns_limit_h_max 16
_diffrn_reflns_limit_h_min -17
_diffrn_reflns_limit_k_max 9
_diffrn_reflns_limit_k_min -9
_diffrn_reflns_limit_l_max 28
_diffrn_reflns_limit_l_min -25
_diffrn_reflns_number 11795
_diffrn_reflns_theta_full 27.45
_diffrn_reflns_theta_max 27.45
_diffrn_reflns_theta_min 2.83
_exptl_absorpt_coefficient_mu 2.015
_exptl_absorpt_correction_T_max 0.744
_exptl_absorpt_correction_T_min 0.679
_exptl_absorpt_correction_type multi-scan
_exptl_absorpt_process_details
;
multi-scan from symmetry-related measurements 
 Sortav (Blessing 1995)
;
_exptl_crystal_colour orange
_exptl_crystal_density_diffrn 1.476
_exptl_crystal_density_method 'not measured'
_exptl_crystal_description needle
_exptl_crystal_F_000 972
_exptl_crystal_size_max 0.30
_exptl_crystal_size_mid 0.14
_exptl_crystal_size_min 0.12
_refine_diff_density_max 0.714
_refine_diff_density_min -0.525
_refine_diff_density_rms 0.088
_refine_ls_extinction_method none
_refine_ls_goodness_of_fit_ref 1.019
_refine_ls_hydrogen_treatment mixed
_refine_ls_matrix_type full
_refine_ls_number_parameters 227
_refine_ls_number_reflns 4764
_refine_ls_number_restraints 1
_refine_ls_restrained_S_all 1.019
_refine_ls_R_factor_all 0.0669
_refine_ls_R_factor_gt 0.0435
_refine_ls_shift/su_max 0.001
_refine_ls_shift/su_mean 0.000
_refine_ls_structure_factor_coef Fsqd
_refine_ls_weighting_details 'calc w=1/[\s^2^(Fo^2^)+(0.0570P)^2^+1.6339P] where P=(Fo^2^+2Fc^2^)/3'
_refine_ls_weighting_scheme calc
_refine_ls_wR_factor_gt 0.1047
_refine_ls_wR_factor_ref 0.1162
_reflns_number_gt 3585
_reflns_number_total 4764
_reflns_threshold_expression I>2\s(I)
_cod_data_source_file c4dt02799j2.cif
_cod_data_source_block 4
_cod_depositor_comments
;
The following automatic conversions were performed:

'_symmetry_cell_setting' value 'Monoclinic' changed to 'monoclinic'
according to
/usr/data/users/saulius/crontab/automatic-downloads/rss-feeds/RSC/lib/dictionaries/cif_core.dic
dictionary named 'cif_core.dic' version 2.4.2 from 2011-04-26.

Automatic conversion script
Id: cif_fix_values 2827 2014-09-09 07:05:25Z andrius 

 Adding full bibliography for 7032923--7032925.cif.
;
_cod_original_sg_symbol_H-M 'P 21/c'
_cod_database_code 7032923

loop_
_symmetry_equiv_pos_as_xyz
'x, y, z'
'-x, y+1/2, -z+1/2'
'-x, -y, -z'
'x, -y-1/2, z-1/2'

loop_
_atom_site_label
_atom_site_type_symbol
_atom_site_fract_x
_atom_site_fract_y
_atom_site_fract_z
_atom_site_U_iso_or_equiv
_atom_site_adp_type
_atom_site_occupancy
_atom_site_symmetry_multiplicity
_atom_site_calc_flag
_atom_site_refinement_flags
_atom_site_disorder_assembly
_atom_site_disorder_group
Fe1 Fe 0.28043(3) 0.87434(5) 0.129502(19) 0.02418(13) Uani 1 1 d . A .
Cl1 Cl 0.15349(6) 1.09908(10) 0.08960(4) 0.03101(19) Uani 1 1 d . . .
P1 P 0.26953(6) 0.79414(11) 0.02866(4) 0.02698(19) Uani 1 1 d . A .
P2 P 0.15375(6) 0.73296(11) 0.15808(4) 0.0300(2) Uani 1 1 d . . .
O1 O 0.42705(19) 0.5961(3) 0.17870(12) 0.0389(6) Uani 1 1 d . A .
N1 N 0.3944(2) 1.0414(3) 0.12064(13) 0.0287(6) Uani 1 1 d . . .
H1N H 0.455(3) 0.990(5) 0.1308(16) 0.036(10) Uiso 1 1 d . . .
N2 N 0.3078(2) 0.9925(4) 0.21295(12) 0.0318(6) Uani 1 1 d . . .
C1 C 0.3766(3) 0.9279(4) 0.01409(15) 0.0321(7) Uani 1 1 d . . .
H1A H 0.4444 0.8633 0.0271 0.039 Uiso 1 1 calc R A .
H1B H 0.3607 0.9564 -0.0322 0.039 Uiso 1 1 calc R . .
C2 C 0.3852(3) 1.0939(4) 0.05330(16) 0.0358(8) Uani 1 1 d . A .
H2A H 0.4482 1.1615 0.0514 0.043 Uiso 1 1 calc R . .
H2B H 0.3215 1.1671 0.0363 0.043 Uiso 1 1 calc R . .
C3 C 0.4009(3) 1.1897(4) 0.16518(17) 0.0393(8) Uani 1 1 d . A .
H3A H 0.3585 1.2885 0.1421 0.047 Uiso 1 1 calc R . .
H3B H 0.4754 1.2285 0.1819 0.047 Uiso 1 1 calc R . .
C4 C 0.3597(3) 1.1345(5) 0.21957(17) 0.0387(8) Uani 1 1 d . A .
H4A H 0.3717 1.2024 0.2576 0.046 Uiso 1 1 calc R . .
C5 C 0.2588(3) 0.9285(5) 0.26189(16) 0.0414(9) Uani 1 1 d . A .
H5A H 0.2558 1.0232 0.2923 0.050 Uiso 1 1 calc R . .
H5B H 0.3012 0.8317 0.2864 0.050 Uiso 1 1 calc R . .
C6 C 0.1471(3) 0.8656(5) 0.22766(17) 0.0417(9) Uani 1 1 d . A .
H6A H 0.0995 0.9665 0.2131 0.050 Uiso 1 1 calc R . .
H6B H 0.1189 0.7951 0.2573 0.050 Uiso 1 1 calc R . .
C7 C 0.3021(3) 0.5701(4) 0.01259(17) 0.0416(9) Uani 1 1 d . . .
H7A H 0.3537 0.5249 0.0518 0.050 Uiso 1 1 calc R A .
H7B H 0.2369 0.4993 0.0055 0.050 Uiso 1 1 calc R . .
C8 C 0.3471(4) 0.5395(6) -0.0437(2) 0.0651(13) Uani 1 1 d . A .
H8A H 0.3556 0.4141 -0.0491 0.098 Uiso 1 1 calc R . .
H8B H 0.4162 0.5969 -0.0353 0.098 Uiso 1 1 calc R . .
H8C H 0.2987 0.5876 -0.0829 0.098 Uiso 1 1 calc R . .
C9 C 0.1490(3) 0.8504(6) -0.03412(16) 0.0476(10) Uani 1 1 d . . .
H9A H 0.0899 0.7859 -0.0249 0.057 Uiso 1 1 calc R A .
H9B H 0.1354 0.9758 -0.0294 0.057 Uiso 1 1 calc R . .
C10 C 0.1427(3) 0.8195(7) -0.10257(17) 0.0645(13) Uani 1 1 d . A .
H10A H 0.0735 0.8576 -0.1297 0.097 Uiso 1 1 calc R . .
H10B H 0.1518 0.6950 -0.1094 0.097 Uiso 1 1 calc R . .
H10C H 0.1987 0.8854 -0.1138 0.097 Uiso 1 1 calc R . .
C11 C 0.1825(3) 0.5132(5) 0.18916(17) 0.0368(8) Uani 1 1 d . A .
H11A H 0.1899 0.4380 0.1536 0.044 Uiso 1 1 calc R . .
H11B H 0.2520 0.5149 0.2221 0.044 Uiso 1 1 calc R . .
C12 C 0.1024(3) 0.4278(5) 0.2188(2) 0.0502(10) Uani 1 1 d . . .
H12A H 0.1283 0.3126 0.2355 0.075 Uiso 1 1 calc R A .
H12B H 0.0342 0.4156 0.1859 0.075 Uiso 1 1 calc R . .
H12C H 0.0932 0.5006 0.2540 0.075 Uiso 1 1 calc R . .
C13 C 0.0185(3) 0.7223(5) 0.10429(18) 0.0463(9) Uani 1 1 d D A 1
H13A H -0.0310 0.7001 0.1303 0.056 Uiso 0.559(8) 1 calc PR B 1
H13B H 0.0001 0.8367 0.0831 0.056 Uiso 0.559(8) 1 calc PR B 1
C14 C 0.0036(7) 0.5886(10) 0.0552(4) 0.067(3) Uani 0.559(8) 1 d PD A 1
H14A H -0.0637 0.6083 0.0222 0.100 Uiso 0.559(8) 1 calc PR B 1
H14B H 0.0024 0.4739 0.0748 0.100 Uiso 0.559(8) 1 calc PR B 1
H14C H 0.0619 0.5935 0.0354 0.100 Uiso 0.559(8) 1 calc PR B 1
H13C H 0.0099 0.8241 0.0753 0.056 Uiso 0.441(8) 1 calc PR B 2
H13D H 0.0153 0.6176 0.0771 0.056 Uiso 0.441(8) 1 calc PR B 2
C14A C -0.0749(6) 0.7171(11) 0.1276(4) 0.042(2) Uani 0.441(8) 1 d PD A 2
H14D H -0.1381 0.7003 0.0912 0.063 Uiso 0.441(8) 1 calc PR B 2
H14E H -0.0809 0.8270 0.1492 0.063 Uiso 0.441(8) 1 calc PR B 2
H14F H -0.0685 0.6205 0.1579 0.063 Uiso 0.441(8) 1 calc PR B 2
C15 C 0.3697(2) 0.7064(4) 0.15934(14) 0.0280(7) Uani 1 1 d . . .
Br1 Br 0.63977(4) 0.92172(7) 0.15003(2) 0.04105(16) Uani 0.50 1 d P . .
Cl2 Cl 0.63977(4) 0.92172(7) 0.15003(2) 0.04105(16) Uani 0.50 1 d P . .

loop_
_atom_site_aniso_label
_atom_site_aniso_U_11
_atom_site_aniso_U_22
_atom_site_aniso_U_33
_atom_site_aniso_U_23
_atom_site_aniso_U_13
_atom_site_aniso_U_12
Fe1 0.0231(2) 0.0268(2) 0.0220(2) -0.00097(18) 0.00545(17) 0.00029(17)
Cl1 0.0268(4) 0.0319(4) 0.0326(4) -0.0001(3) 0.0054(3) 0.0050(3)
P1 0.0260(4) 0.0327(4) 0.0217(4) 0.0001(3) 0.0059(3) -0.0010(3)
P2 0.0270(4) 0.0360(5) 0.0296(4) 0.0022(4) 0.0120(3) 0.0014(3)
O1 0.0318(13) 0.0334(13) 0.0479(15) 0.0010(11) 0.0056(11) 0.0019(10)
N1 0.0270(15) 0.0266(14) 0.0316(14) -0.0008(12) 0.0066(11) -0.0014(11)
N2 0.0310(15) 0.0379(15) 0.0245(13) -0.0042(12) 0.0045(11) 0.0076(12)
C1 0.0293(17) 0.0395(19) 0.0287(16) 0.0026(14) 0.0100(13) -0.0011(14)
C2 0.0344(19) 0.0318(18) 0.0423(19) 0.0073(15) 0.0126(15) -0.0045(14)
C3 0.0332(19) 0.0306(18) 0.052(2) -0.0104(16) 0.0078(16) -0.0038(14)
C4 0.0349(19) 0.040(2) 0.0359(18) -0.0143(16) 0.0009(15) 0.0056(15)
C5 0.050(2) 0.052(2) 0.0237(16) -0.0033(16) 0.0121(15) 0.0098(17)
C6 0.048(2) 0.048(2) 0.0371(19) 0.0003(16) 0.0266(17) 0.0071(17)
C7 0.056(2) 0.0355(19) 0.0360(19) -0.0090(16) 0.0167(17) -0.0045(16)
C8 0.092(4) 0.062(3) 0.048(2) -0.003(2) 0.032(2) 0.027(3)
C9 0.031(2) 0.079(3) 0.0292(18) 0.0020(19) 0.0032(15) 0.0034(19)
C10 0.045(2) 0.115(4) 0.0284(19) 0.006(2) 0.0015(17) 0.011(3)
C11 0.0338(19) 0.0385(19) 0.0396(19) 0.0055(16) 0.0126(15) -0.0037(15)
C12 0.045(2) 0.057(2) 0.052(2) 0.014(2) 0.0203(18) -0.0093(19)
C13 0.0276(19) 0.054(2) 0.057(2) 0.014(2) 0.0113(17) 0.0007(16)
C14 0.055(5) 0.084(6) 0.054(5) -0.008(4) 0.004(4) -0.027(4)
C13A 0.0276(19) 0.054(2) 0.057(2) 0.014(2) 0.0113(17) 0.0007(16)
C14A 0.028(4) 0.048(5) 0.052(5) -0.001(4) 0.017(4) 0.000(4)
C15 0.0283(17) 0.0318(17) 0.0238(15) -0.0064(14) 0.0073(12) -0.0083(14)
Br1 0.0335(3) 0.0597(3) 0.0297(2) 0.0182(2) 0.0085(2) 0.0040(2)
Cl2 0.0335(3) 0.0597(3) 0.0297(2) 0.0182(2) 0.0085(2) 0.0040(2)

loop_
_atom_type_symbol
_atom_type_description
_atom_type_scat_dispersion_real
_atom_type_scat_dispersion_imag
_atom_type_scat_source
C C 0.0033 0.0016 'International Tables Vol C Tables 4.2.6.8 and 6.1.1.4'
H H 0.0000 0.0000 'International Tables Vol C Tables 4.2.6.8 and 6.1.1.4'
Cl Cl 0.1484 0.1585 'International Tables Vol C Tables 4.2.6.8 and 6.1.1.4'
Fe Fe 0.3463 0.8444 'International Tables Vol C Tables 4.2.6.8 and 6.1.1.4'
N N 0.0061 0.0033 'International Tables Vol C Tables 4.2.6.8 and 6.1.1.4'
P P 0.1023 0.0942 'International Tables Vol C Tables 4.2.6.8 and 6.1.1.4'
O O 0.0106 0.0060 'International Tables Vol C Tables 4.2.6.8 and 6.1.1.4'
Br Br -0.2901 2.4595 'International Tables Vol C Tables 4.2.6.8 and 6.1.1.4'

loop_
_geom_angle_atom_site_label_1
_geom_angle_atom_site_label_2
_geom_angle_atom_site_label_3
_geom_angle
C15 Fe1 N2 94.06(12)
C15 Fe1 N1 93.72(13)
N2 Fe1 N1 81.18(11)
C15 Fe1 P2 90.84(10)
N2 Fe1 P2 85.73(9)
N1 Fe1 P2 166.40(8)
C15 Fe1 P1 90.56(10)
N2 Fe1 P1 166.42(9)
N1 Fe1 P1 85.79(8)
P2 Fe1 P1 106.99(3)
C15 Fe1 Cl1 178.04(10)
N2 Fe1 Cl1 85.85(8)
N1 Fe1 Cl1 88.20(8)
P2 Fe1 Cl1 87.20(3)
P1 Fe1 Cl1 89.96(3)
C9 P1 C7 106.32(19)
C9 P1 C1 106.59(17)
C7 P1 C1 105.07(16)
C9 P1 Fe1 117.80(12)
C7 P1 Fe1 119.41(12)
C1 P1 Fe1 99.96(10)
C11 P2 C13 104.92(17)
C11 P2 C6 105.23(17)
C13 P2 C6 106.51(17)
C11 P2 Fe1 117.63(11)
C13 P2 Fe1 120.98(12)
C6 P2 Fe1 99.84(12)
C3 N1 C2 113.9(3)
C3 N1 Fe1 109.5(2)
C2 N1 Fe1 114.1(2)
C4 N2 C5 122.3(3)
C4 N2 Fe1 116.9(2)
C5 N2 Fe1 120.4(2)
C2 C1 P1 108.1(2)
N1 C2 C1 107.2(2)
N1 C3 C4 109.3(3)
N2 C4 C3 117.2(3)
N2 C5 C6 108.2(3)
C5 C6 P2 108.2(2)
C8 C7 P1 117.7(3)
C10 C9 P1 120.0(3)
C12 C11 P2 117.3(3)
C14 C13 P2 113.9(4)
O1 C15 Fe1 179.4(3)

loop_
_geom_bond_atom_site_label_1
_geom_bond_atom_site_label_2
_geom_bond_distance
Fe1 C15 1.742(3)
Fe1 N2 1.965(3)
Fe1 N1 2.023(3)
Fe1 P2 2.2192(9)
Fe1 P1 2.2374(8)
Fe1 Cl1 2.3880(8)
P1 C9 1.827(3)
P1 C7 1.830(3)
P1 C1 1.842(3)
P2 C11 1.817(4)
P2 C13 1.834(4)
P2 C6 1.843(3)
O1 C15 1.133(4)
N1 C3 1.481(4)
N1 C2 1.487(4)
N2 C4 1.273(5)
N2 C5 1.473(4)
C1 C2 1.519(5)
C3 C4 1.492(5)
C5 C6 1.526(5)
C7 C8 1.517(5)
C9 C10 1.482(5)
C11 C12 1.529(5)
C13 C14 1.452(6)

loop_
_geom_hbond_atom_site_label_D
_geom_hbond_atom_site_label_H
_geom_hbond_atom_site_label_A
_geom_hbond_distance_DH
_geom_hbond_distance_HA
_geom_hbond_distance_DA
_geom_hbond_angle_DHA
N1 H1N Cl2 0.86(4) 2.41(4) 3.243(3) 164(3)
N1 H1N Br1 0.86(4) 2.41(4) 3.243(3) 164(3)
